data_4114964
loop_
_publ_author_name
'Christopher J. Woods'
'Salvatore Camiolo'
'Mark E. Light'
'Simon J. Coles'
'Michael B. Hursthouse'
'Michael A. King'
'Philip A. Gale'
'Jonathan W. Essex'

_publ_section_title
;
 Fluoride-Selective Binding in a New Deep Cavity Calix[4]pyrrole:
 Experiment and Theory
;
_journal_name_full 'Journal of the American Chemical Society'
_journal_page_first 8644
_journal_page_last 8652
_journal_paper_doi 10.1021/ja025572t
_journal_volume 124
_journal_year 2002
_chemical_formula_sum 'C62 H61 N7 O8'
_chemical_formula_weight 1032.18
_chemical_name_systematic
; 
 ? 
;
_space_group_IT_number 85
_symmetry_cell_setting tetragonal
_symmetry_space_group_name_Hall '-P 4a'
_symmetry_space_group_name_H-M 'P 4/n :2'
_atom_sites_solution_hydrogens geom
_atom_sites_solution_primary direct
_atom_sites_solution_secondary difmap
_audit_creation_method SHELXL-97
_cell_angle_alpha 90.00
_cell_angle_beta 90.00
_cell_angle_gamma 90.00
_cell_formula_units_Z 2
_cell_length_a 11.3723(16)
_cell_length_b 11.3723(16)
_cell_length_c 21.020(4)
_cell_measurement_temperature 150(2)
_cell_volume 2718.5(7)
_computing_structure_refinement 'SHELXL-97 (Sheldrick, 1997)'
_computing_structure_solution 'SHELXS-97 (Sheldrick, 1990)'
_diffrn_ambient_temperature 150(2)
_diffrn_measured_fraction_theta_full 0.996
_diffrn_measured_fraction_theta_max 0.996
_diffrn_radiation_monochromator graphite
_diffrn_radiation_source 'fine-focus sealed tube'
_diffrn_radiation_type MoK\a
_diffrn_radiation_wavelength 0.71073
_diffrn_reflns_av_R_equivalents 0.0917
_diffrn_reflns_av_sigmaI/netI 0.0612
_diffrn_reflns_limit_h_max 13
_diffrn_reflns_limit_h_min -13
_diffrn_reflns_limit_k_max 14
_diffrn_reflns_limit_k_min -14
_diffrn_reflns_limit_l_max 27
_diffrn_reflns_limit_l_min -25
_diffrn_reflns_number 23657
_diffrn_reflns_theta_full 27.50
_diffrn_reflns_theta_max 27.50
_diffrn_reflns_theta_min 3.19
_exptl_absorpt_coefficient_mu 0.084
_exptl_absorpt_correction_T_max 0.9975
_exptl_absorpt_correction_T_min 0.9916
_exptl_crystal_density_diffrn 1.261
_exptl_crystal_F_000 1092
_exptl_crystal_size_max 0.10
_exptl_crystal_size_mid 0.10
_exptl_crystal_size_min 0.03
_refine_diff_density_max 0.289
_refine_diff_density_min -0.261
_refine_diff_density_rms 0.053
_refine_ls_extinction_coef 0.0043(13)
_refine_ls_extinction_expression Fc^*^=kFc[1+0.001xFc^2^\l^3^/sin(2\q)]^-1/4^
_refine_ls_extinction_method SHELXL
_refine_ls_goodness_of_fit_ref 1.018
_refine_ls_hydrogen_treatment mixed
_refine_ls_matrix_type full
_refine_ls_number_parameters 187
_refine_ls_number_reflns 3120
_refine_ls_number_restraints 6
_refine_ls_restrained_S_all 1.017
_refine_ls_R_factor_all 0.0990
_refine_ls_R_factor_gt 0.0518
_refine_ls_shift/su_max 0.441
_refine_ls_shift/su_mean 0.024
_refine_ls_structure_factor_coef Fsqd
_refine_ls_weighting_details 'calc w=1/[\s^2^(Fo^2^)+(0.0823P)^2^+0.1320P] where P=(Fo^2^+2Fc^2^)/3'
_refine_ls_weighting_scheme calc
_refine_ls_wR_factor_gt 0.1258
_refine_ls_wR_factor_ref 0.1511
_reflns_number_gt 1918
_reflns_number_total 3120
_reflns_threshold_expression >2sigma(I)
_cod_data_source_file ja025572t_s1_2.cif
_cod_data_source_block s93
_cod_original_cell_volume 2718.4(8)
_cod_original_sg_symbol_H-M 'P 4/n'
_cod_database_code 4114964

loop_
_symmetry_equiv_pos_as_xyz
'x, y, z'
'-x+1/2, -y+1/2, z'
'-y+1/2, x, z'
'y, -x+1/2, z'
'-x, -y, -z'
'x-1/2, y-1/2, -z'
'y-1/2, -x, -z'
'-y, x-1/2, -z'

loop_
_atom_site_label
_atom_site_type_symbol
_atom_site_fract_x
_atom_site_fract_y
_atom_site_fract_z
_atom_site_U_iso_or_equiv
_atom_site_adp_type
_atom_site_occupancy
_atom_site_symmetry_multiplicity
_atom_site_calc_flag
_atom_site_refinement_flags
C1 C 0.92080(14) 0.53748(14) 0.38168(7) 0.0268(4) Uani 1 1 d .
C2 C 0.90788(15) 0.45269(14) 0.42733(8) 0.0320(4) Uani 1 1 d .
H2 H 0.9679 0.4235 0.4545 0.038 Uiso 1 1 calc R
C3 C 0.78920(15) 0.41644(15) 0.42681(8) 0.0322(4) Uani 1 1 d .
H3 H 0.7555 0.3587 0.4539 0.039 Uiso 1 1 calc R
C4 C 0.73085(14) 0.47786(14) 0.38094(7) 0.0263(4) Uani 1 1 d .
C5 C 1.02799(14) 0.60463(14) 0.35902(7) 0.0274(4) Uani 1 1 d .
C6 C 1.13897(15) 0.54704(16) 0.38708(9) 0.0351(4) Uani 1 1 d .
H6A H 1.2087 0.5903 0.3729 0.053 Uiso 1 1 calc R
H6B H 1.1441 0.4653 0.3726 0.053 Uiso 1 1 calc R
H6C H 1.1347 0.5489 0.4336 0.053 Uiso 1 1 calc R
C7 C 1.03869(14) 0.59552(15) 0.28610(8) 0.0285(4) Uani 1 1 d .
C8 C 1.00642(16) 0.49145(16) 0.25573(8) 0.0347(4) Uani 1 1 d .
H8 H 0.9735 0.4292 0.2801 0.042 Uiso 1 1 calc R
C9 C 1.02137(16) 0.47693(17) 0.19083(8) 0.0387(5) Uani 1 1 d .
H9 H 0.9993 0.4054 0.1707 0.046 Uiso 1 1 calc R
C10 C 1.06866(15) 0.56777(17) 0.15595(8) 0.0360(5) Uani 1 1 d .
C11 C 1.10245(16) 0.67205(17) 0.18419(8) 0.0374(5) Uani 1 1 d .
H11 H 1.1350 0.7340 0.1595 0.045 Uiso 1 1 calc R
C12 C 1.08780(16) 0.68430(16) 0.24950(8) 0.0348(4) Uani 1 1 d .
H12 H 1.1120 0.7552 0.2695 0.042 Uiso 1 1 calc R
C13 C 1.18519(17) 0.54646(18) 0.06313(9) 0.0419(5) Uani 1 1 d .
C14 C 1.17922(19) 0.5038(2) -0.00370(9) 0.0509(6) Uani 1 1 d .
H14A H 1.2563 0.5133 -0.0240 0.076 Uiso 1 1 calc R
H14B H 1.1204 0.5494 -0.0272 0.076 Uiso 1 1 calc R
H14C H 1.1571 0.4205 -0.0040 0.076 Uiso 1 1 calc R
C15 C 0.2500 0.2500 0.5130(2) 0.0587(12) Uani 1 4 d S
H15A H 0.2138 0.1773 0.5286 0.088 Uiso 0.25 1 calc PR
H15B H 0.2051 0.3177 0.5286 0.088 Uiso 0.25 1 calc PR
H15C H 0.3311 0.2550 0.5286 0.088 Uiso 0.25 1 calc PR
C16 C 0.2500 0.2500 0.4445(2) 0.0374(9) Uani 1 4 d S
C17 C 0.2500 0.2500 0.2223(3) 0.0863(17) Uani 1 4 d S
H17A H 0.3207 0.2900 0.2379 0.129 Uiso 0.25 1 calc PR
H17B H 0.2493 0.1688 0.2379 0.129 Uiso 0.25 1 calc PR
H17C H 0.1800 0.2912 0.2379 0.129 Uiso 0.25 1 calc PR
C18 C 0.2500 0.2500 0.1550(3) 0.0717(15) Uani 1 4 d S
C19 C 0.7500 0.7500 0.1276(3) 0.162(4) Uani 1 4 d SU
H19A H 0.6786 0.7111 0.1121 0.242 Uiso 0.25 1 calc PR
H19B H 0.8193 0.7076 0.1121 0.242 Uiso 0.25 1 calc PR
H19C H 0.7520 0.8312 0.1121 0.242 Uiso 0.25 1 calc PR
C20 C 0.7500 0.7500 0.19587(19) 0.0517(11) Uani 1 4 d S
N1 N 0.81170(11) 0.55376(11) 0.35467(6) 0.0265(3) Uani 1 1 d .
H1 H 0.7959 0.6055 0.3248 0.032 Uiso 1 1 calc R
N2 N 0.2500 0.2500 0.39022(18) 0.0513(9) Uani 1 4 d S
N3 N 0.2500 0.2500 0.1007(3) 0.1005(17) Uani 1 4 d S
N4 N 0.7500 0.7500 0.24928(15) 0.0415(8) Uani 1 4 d S
O1 O 1.07729(11) 0.55003(12) 0.08974(5) 0.0445(4) Uani 1 1 d .
O2 O 1.27221(13) 0.57576(17) 0.09083(7) 0.0672(5) Uani 1 1 d .

loop_
_atom_site_aniso_label
_atom_site_aniso_U_11
_atom_site_aniso_U_22
_atom_site_aniso_U_33
_atom_site_aniso_U_23
_atom_site_aniso_U_13
_atom_site_aniso_U_12
C1 0.0306(9) 0.0274(9) 0.0223(8) -0.0035(7) -0.0012(7) 0.0023(7)
C2 0.0349(10) 0.0318(10) 0.0293(9) 0.0033(7) -0.0070(7) 0.0021(7)
C3 0.0399(10) 0.0287(9) 0.0280(9) 0.0057(7) -0.0013(8) -0.0007(7)
C4 0.0308(9) 0.0250(9) 0.0229(9) -0.0004(7) -0.0002(7) 0.0002(7)
C5 0.0255(9) 0.0311(9) 0.0254(8) -0.0013(7) -0.0001(7) 0.0024(7)
C6 0.0314(10) 0.0369(10) 0.0370(10) -0.0015(8) -0.0034(8) 0.0054(7)
C7 0.0252(9) 0.0312(9) 0.0292(9) -0.0033(7) 0.0005(7) 0.0037(7)
C8 0.0373(10) 0.0328(10) 0.0340(10) -0.0043(8) 0.0066(8) -0.0022(8)
C9 0.0390(11) 0.0409(11) 0.0363(10) -0.0113(8) 0.0033(8) -0.0027(8)
C10 0.0327(10) 0.0508(12) 0.0246(9) -0.0061(8) 0.0006(7) 0.0004(9)
C11 0.0396(11) 0.0415(11) 0.0310(10) 0.0011(8) 0.0048(8) -0.0021(8)
C12 0.0374(10) 0.0372(10) 0.0297(10) -0.0052(8) 0.0033(8) -0.0031(8)
C13 0.0366(11) 0.0583(13) 0.0309(10) -0.0003(9) -0.0004(9) 0.0071(9)
C14 0.0509(13) 0.0680(15) 0.0338(11) -0.0103(10) 0.0042(9) 0.0035(10)
C15 0.0668(19) 0.0668(19) 0.042(3) 0.000 0.000 0.000
C16 0.0334(13) 0.0334(13) 0.045(2) 0.000 0.000 0.000
C17 0.087(3) 0.087(3) 0.084(4) 0.000 0.000 0.000
C18 0.060(2) 0.060(2) 0.094(5) 0.000 0.000 0.000
C19 0.228(6) 0.228(6) 0.028(3) 0.000 0.000 0.000
C20 0.0633(18) 0.0633(18) 0.028(2) 0.000 0.000 0.000
N1 0.0261(8) 0.0276(8) 0.0259(7) 0.0037(6) -0.0023(6) 0.0007(6)
N2 0.0518(14) 0.0518(14) 0.050(2) 0.000 0.000 0.000
N3 0.105(3) 0.105(3) 0.091(4) 0.000 0.000 0.000
N4 0.0452(12) 0.0452(12) 0.0342(19) 0.000 0.000 0.000
O1 0.0401(8) 0.0684(10) 0.0249(7) -0.0073(6) 0.0015(6) -0.0042(6)
O2 0.0394(9) 0.1207(15) 0.0416(9) -0.0162(9) -0.0023(7) 0.0084(9)

loop_
_atom_type_symbol
_atom_type_description
_atom_type_scat_dispersion_real
_atom_type_scat_dispersion_imag
_atom_type_scat_source
C C 0.0033 0.0016 'International Tables Vol C Tables 4.2.6.8 and 6.1.1.4'
H H 0.0000 0.0000 'International Tables Vol C Tables 4.2.6.8 and 6.1.1.4'
N N 0.0061 0.0033 'International Tables Vol C Tables 4.2.6.8 and 6.1.1.4'
O O 0.0106 0.0060 'International Tables Vol C Tables 4.2.6.8 and 6.1.1.4'

loop_
_geom_angle_atom_site_label_1
_geom_angle_atom_site_label_2
_geom_angle_atom_site_label_3
_geom_angle
_geom_angle_site_symmetry_1
_geom_angle_site_symmetry_3
C2 C1 N1 106.68(14) . .
C2 C1 C5 131.46(15) . .
N1 C1 C5 121.84(14) . .
C1 C2 C3 107.65(15) . .
C4 C3 C2 108.74(15) . .
C3 C4 N1 106.26(14) . .
C3 C4 C5 131.03(15) . 4_565
N1 C4 C5 122.71(14) . 4_565
C4 C5 C1 110.36(13) 3_655 .
C4 C5 C6 108.90(13) 3_655 .
C1 C5 C6 108.95(13) . .
C4 C5 C7 111.79(13) 3_655 .
C1 C5 C7 110.01(13) . .
C6 C5 C7 106.73(13) . .
C12 C7 C8 118.05(16) . .
C12 C7 C5 122.31(15) . .
C8 C7 C5 119.46(15) . .
C9 C8 C7 121.34(17) . .
C10 C9 C8 118.90(17) . .
C9 C10 C11 121.64(16) . .
C9 C10 O1 116.46(16) . .
C11 C10 O1 121.86(16) . .
C10 C11 C12 118.51(17) . .
C7 C12 C11 121.55(17) . .
O2 C13 O1 122.85(18) . .
O2 C13 C14 126.06(19) . .
O1 C13 C14 111.09(17) . .
N2 C16 C15 180.000(1) . .
N3 C18 C17 180.000(1) . .
N4 C20 C19 180.000(1) . .
C4 N1 C1 110.62(13) . .
C13 O1 C10 118.49(14) . .

loop_
_geom_bond_atom_site_label_1
_geom_bond_atom_site_label_2
_geom_bond_distance
_geom_bond_site_symmetry_2
C1 C2 1.368(2) .
C1 N1 1.377(2) .
C1 C5 1.515(2) .
C2 C3 1.411(2) .
C3 C4 1.363(2) .
C4 N1 1.377(2) .
C4 C5 1.509(2) 4_565
C5 C4 1.509(2) 3_655
C5 C6 1.539(2) .
C5 C7 1.541(2) .
C7 C12 1.387(2) .
C7 C8 1.394(2) .
C8 C9 1.385(2) .
C9 C10 1.376(3) .
C10 C11 1.381(3) .
C10 O1 1.410(2) .
C11 C12 1.390(2) .
C13 O2 1.196(2) .
C13 O1 1.349(2) .
C13 C14 1.488(3) .
C15 C16 1.440(6) .
C16 N2 1.142(5) .
C17 C18 1.414(8) .
C18 N3 1.141(7) .
C19 C20 1.434(7) .
C20 N4 1.123(5) .

loop_
_geom_hbond_atom_site_label_D
_geom_hbond_atom_site_label_H
_geom_hbond_atom_site_label_A
_geom_hbond_distance_DH
_geom_hbond_distance_HA
_geom_hbond_distance_DA
_geom_hbond_angle_DHA
N1 H1 N4 0.88 2.34 3.222(3) 177.0
